data_4111732
loop_
_publ_author_name
'Yuzhong Wang'
'Brandon Quillian'
'Xiao-Juan Yang'
'Pingrong Wei'
'Zhongfang Chen'
'Chaitanya S. Wannere'
'Paul V. R. Schleyer'
'Gregory H. Robinson'

_publ_section_title
;
 A Metallocene-Complexed Dibismuthene: Cp2Zr(BiR)2 (Cp = C5H5; R =
 C6H3-2,6-Mes2)
;
_journal_name_full 'Journal of the American Chemical Society'
_journal_page_first 7672
_journal_page_last 7673
_journal_paper_doi 10.1021/ja051704h
_journal_volume 127
_journal_year 2005
_chemical_formula_sum 'C61.5 H64 Bi2 Zr'
_chemical_formula_weight 1312.31
_chemical_name_systematic
; 
 ? 
;
_space_group_IT_number 2
_symmetry_cell_setting triclinic
_symmetry_space_group_name_Hall '-P 1'
_symmetry_space_group_name_H-M 'P -1'
_atom_sites_solution_hydrogens geom
_atom_sites_solution_primary patterson
_atom_sites_solution_secondary difmap
_audit_creation_method SHELXL-97
_cell_angle_alpha 97.506(5)
_cell_angle_beta 100.016(6)
_cell_angle_gamma 111.150(3)
_cell_formula_units_Z 2
_cell_length_a 11.380(3)
_cell_length_b 12.774(3)
_cell_length_c 20.598(6)
_cell_measurement_temperature 273(2)
_cell_volume 2688.4(12)
_computing_structure_refinement 'SHELXL-97 (Sheldrick, 1997)'
_computing_structure_solution 'SHELXS-97 (Sheldrick, 1990)'
_diffrn_ambient_temperature 273(2)
_diffrn_measured_fraction_theta_full 0.946
_diffrn_measured_fraction_theta_max 0.946
_diffrn_radiation_monochromator graphite
_diffrn_radiation_source 'fine-focus sealed tube'
_diffrn_radiation_type MoK\a
_diffrn_radiation_wavelength 0.71073
_diffrn_reflns_av_R_equivalents 0.0326
_diffrn_reflns_av_sigmaI/netI 0.0634
_diffrn_reflns_limit_h_max 13
_diffrn_reflns_limit_h_min -13
_diffrn_reflns_limit_k_max 15
_diffrn_reflns_limit_k_min -14
_diffrn_reflns_limit_l_max 24
_diffrn_reflns_limit_l_min -24
_diffrn_reflns_number 15576
_diffrn_reflns_theta_full 25.00
_diffrn_reflns_theta_max 25.00
_diffrn_reflns_theta_min 1.75
_exptl_absorpt_coefficient_mu 6.756
_exptl_absorpt_correction_T_max 1.0
_exptl_absorpt_correction_T_min 0.289309
_exptl_absorpt_correction_type multi-scan
_exptl_crystal_colour black
_exptl_crystal_density_diffrn 1.621
_exptl_crystal_F_000 1278
_exptl_crystal_size_max 0.40
_exptl_crystal_size_mid 0.30
_exptl_crystal_size_min 0.20
_refine_diff_density_max 1.241
_refine_diff_density_min -0.814
_refine_diff_density_rms 0.101
_refine_ls_extinction_method none
_refine_ls_goodness_of_fit_ref 1.001
_refine_ls_hydrogen_treatment constr
_refine_ls_matrix_type full
_refine_ls_number_parameters 586
_refine_ls_number_reflns 8960
_refine_ls_number_restraints 0
_refine_ls_restrained_S_all 1.001
_refine_ls_R_factor_all 0.0767
_refine_ls_R_factor_gt 0.0453
_refine_ls_shift/su_max 0.011
_refine_ls_shift/su_mean 0.001
_refine_ls_structure_factor_coef Fsqd
_refine_ls_weighting_details 'calc w=1/[\s^2^(Fo^2^)+(0.0409P)^2^+0.0000P] where P=(Fo^2^+2Fc^2^)/3'
_refine_ls_weighting_scheme calc
_refine_ls_wR_factor_gt 0.0841
_refine_ls_wR_factor_ref 0.0935
_reflns_number_gt 6195
_reflns_number_total 8960
_reflns_threshold_expression >2sigma(I)
_cod_data_source_file ja051704hsi20050415_032955.cif
_cod_data_source_block j
_cod_original_cell_volume 2688.6(12)
_cod_original_formula_sum 'C61.50 H64 Bi2 Zr'
_cod_database_code 4111732

loop_
_symmetry_equiv_pos_as_xyz
'x, y, z'
'-x, -y, -z'

loop_
_atom_site_label
_atom_site_type_symbol
_atom_site_fract_x
_atom_site_fract_y
_atom_site_fract_z
_atom_site_U_iso_or_equiv
_atom_site_adp_type
_atom_site_occupancy
_atom_site_symmetry_multiplicity
_atom_site_calc_flag
_atom_site_refinement_flags
Bi1 Bi 0.65791(3) 0.11186(3) 0.300438(13) 0.05460(11) Uani 1 1 d .
Bi2 Bi 0.57909(3) 0.29256(3) 0.234196(14) 0.05540(11) Uani 1 1 d .
Zr1 Zr 0.82295(8) 0.25869(6) 0.22221(4) 0.0534(2) Uani 1 1 d .
C1 C 0.7409(8) 0.1837(7) 0.4158(4) 0.058(2) Uani 1 1 d .
C2 C 0.7225(8) 0.2719(9) 0.4573(4) 0.072(3) Uani 1 1 d .
C3 C 0.7778(10) 0.2949(10) 0.5275(4) 0.093(3) Uani 1 1 d .
H3A H 0.7659 0.3511 0.5560 0.111 Uiso 1 1 calc R
C4 C 0.8482(12) 0.2374(12) 0.5550(5) 0.113(4) Uani 1 1 d .
H4A H 0.8857 0.2571 0.6011 0.135 Uiso 1 1 calc R
C5 C 0.8634(11) 0.1512(10) 0.5151(5) 0.095(4) Uani 1 1 d .
H5A H 0.9103 0.1118 0.5341 0.114 Uiso 1 1 calc R
C6 C 0.8083(9) 0.1220(8) 0.4453(4) 0.070(3) Uani 1 1 d .
C7 C 0.6421(9) 0.3373(8) 0.4350(4) 0.061(2) Uani 1 1 d .
C8 C 0.7016(10) 0.4553(8) 0.4416(4) 0.073(3) Uani 1 1 d .
C9 C 0.6242(9) 0.5165(8) 0.4267(4) 0.070(2) Uani 1 1 d .
H9A H 0.6631 0.5954 0.4305 0.084 Uiso 1 1 calc R
C10 C 0.4901(10) 0.4613(9) 0.4064(4) 0.074(3) Uani 1 1 d .
C11 C 0.4323(9) 0.3464(9) 0.4004(4) 0.073(3) Uani 1 1 d .
H11A H 0.3424 0.3102 0.3863 0.087 Uiso 1 1 calc R
C12 C 0.5056(9) 0.2811(8) 0.4151(4) 0.066(2) Uani 1 1 d .
C13 C 0.8464(9) 0.5274(8) 0.4683(4) 0.082(3) Uani 1 1 d .
H13A H 0.8912 0.4779 0.4772 0.123 Uiso 1 1 calc R
H13B H 0.8604 0.5805 0.5092 0.123 Uiso 1 1 calc R
H13C H 0.8788 0.5691 0.4353 0.123 Uiso 1 1 calc R
C14 C 0.4063(11) 0.5328(9) 0.3922(5) 0.099(4) Uani 1 1 d .
H14A H 0.3161 0.4826 0.3796 0.148 Uiso 1 1 calc R
H14B H 0.4285 0.5706 0.3561 0.148 Uiso 1 1 calc R
H14C H 0.4227 0.5891 0.4320 0.148 Uiso 1 1 calc R
C15 C 0.4390(9) 0.1543(8) 0.4123(5) 0.078(3) Uani 1 1 d .
H15A H 0.5031 0.1230 0.4238 0.117 Uiso 1 1 calc R
H15B H 0.3868 0.1163 0.3676 0.117 Uiso 1 1 calc R
H15C H 0.3848 0.1428 0.4438 0.117 Uiso 1 1 calc R
C16 C 0.8197(10) 0.0193(9) 0.4057(5) 0.073(3) Uani 1 1 d .
C17 C 0.7193(11) -0.0893(10) 0.3922(5) 0.089(3) Uani 1 1 d .
C18 C 0.7285(16) -0.1885(10) 0.3564(6) 0.119(5) Uani 1 1 d .
H18A H 0.6593 -0.2597 0.3456 0.143 Uiso 1 1 calc R
C19 C 0.8416(14) -0.1756(12) 0.3386(6) 0.097(4) Uani 1 1 d .
C20 C 0.9412(11) -0.0715(10) 0.3534(5) 0.085(3) Uani 1 1 d .
H20A H 1.0183 -0.0655 0.3416 0.102 Uiso 1 1 calc R
C21 C 0.9315(11) 0.0281(8) 0.3863(5) 0.071(3) Uani 1 1 d .
C22 C 0.5905(13) -0.1007(11) 0.4156(7) 0.131(5) Uani 1 1 d .
H22A H 0.5312 -0.1798 0.4041 0.197 Uiso 1 1 calc R
H22B H 0.5511 -0.0558 0.3934 0.197 Uiso 1 1 calc R
H22C H 0.6111 -0.0735 0.4635 0.197 Uiso 1 1 calc R
C23 C 0.8535(13) -0.2840(10) 0.3044(6) 0.148(6) Uani 1 1 d .
H23A H 0.9377 -0.2641 0.2951 0.223 Uiso 1 1 calc R
H23B H 0.7880 -0.3182 0.2629 0.223 Uiso 1 1 calc R
H23C H 0.8422 -0.3376 0.3337 0.223 Uiso 1 1 calc R
C24 C 1.0506(11) 0.1392(9) 0.4049(6) 0.108(4) Uani 1 1 d .
H24A H 1.0302 0.1999 0.4260 0.163 Uiso 1 1 calc R
H24B H 1.0786 0.1575 0.3649 0.163 Uiso 1 1 calc R
H24C H 1.1189 0.1308 0.4356 0.163 Uiso 1 1 calc R
C25 C 0.4127(8) 0.1988(7) 0.1386(4) 0.055(2) Uani 1 1 d .
C26 C 0.3222(9) 0.0819(7) 0.1190(4) 0.064(2) Uani 1 1 d .
C27 C 0.2269(10) 0.0445(8) 0.0589(4) 0.087(3) Uani 1 1 d .
H27A H 0.1682 -0.0316 0.0469 0.104 Uiso 1 1 calc R
C28 C 0.2176(12) 0.1194(9) 0.0159(5) 0.108(4) Uani 1 1 d .
H28A H 0.1557 0.0928 -0.0249 0.130 Uiso 1 1 calc R
C29 C 0.3020(12) 0.2330(9) 0.0353(5) 0.105(4) Uani 1 1 d .
H29A H 0.2954 0.2836 0.0076 0.126 Uiso 1 1 calc R
C30 C 0.3978(9) 0.2740(7) 0.0960(4) 0.063(2) Uani 1 1 d .
C31 C 0.3216(9) -0.0040(7) 0.1627(4) 0.065(2) Uani 1 1 d .
C32 C 0.2713(9) -0.0002(7) 0.2197(4) 0.067(2) Uani 1 1 d .
C33 C 0.2645(10) -0.0831(8) 0.2578(4) 0.076(3) Uani 1 1 d .
H33A H 0.2369 -0.0771 0.2975 0.091 Uiso 1 1 calc R
C34 C 0.2975(10) -0.1743(7) 0.2382(5) 0.078(3) Uani 1 1 d .
C35 C 0.3458(9) -0.1769(8) 0.1816(5) 0.071(3) Uani 1 1 d .
H35A H 0.3740 -0.2348 0.1694 0.086 Uiso 1 1 calc R
C36 C 0.3537(9) -0.0956(7) 0.1424(4) 0.066(2) Uani 1 1 d .
C37 C 0.2242(10) 0.0950(9) 0.2395(5) 0.088(3) Uani 1 1 d .
H37A H 0.2362 0.1444 0.2077 0.132 Uiso 1 1 calc R
H37B H 0.2731 0.1389 0.2838 0.132 Uiso 1 1 calc R
H37C H 0.1338 0.0613 0.2393 0.132 Uiso 1 1 calc R
C38 C 0.2829(13) -0.2658(9) 0.2808(5) 0.113(4) Uani 1 1 d .
H38A H 0.2487 -0.2475 0.3182 0.170 Uiso 1 1 calc R
H38B H 0.3662 -0.2677 0.2974 0.170 Uiso 1 1 calc R
H38C H 0.2248 -0.3395 0.2536 0.170 Uiso 1 1 calc R
C39 C 0.3930(11) -0.1141(8) 0.0765(4) 0.093(3) Uani 1 1 d .
H39A H 0.3962 -0.0515 0.0546 0.140 Uiso 1 1 calc R
H39B H 0.3305 -0.1848 0.0477 0.140 Uiso 1 1 calc R
H39C H 0.4769 -0.1177 0.0854 0.140 Uiso 1 1 calc R
C40 C 0.4788(8) 0.4000(7) 0.1132(4) 0.055(2) Uani 1 1 d .
C41 C 0.5804(9) 0.4492(8) 0.0840(4) 0.066(2) Uani 1 1 d .
C42 C 0.6515(10) 0.5707(8) 0.0995(4) 0.080(3) Uani 1 1 d .
H42A H 0.7203 0.6032 0.0801 0.096 Uiso 1 1 calc R
C43 C 0.6177(12) 0.6397(8) 0.1436(5) 0.085(3) Uani 1 1 d .
C44 C 0.5180(12) 0.5924(8) 0.1717(5) 0.087(3) Uani 1 1 d .
H44A H 0.4973 0.6404 0.2015 0.105 Uiso 1 1 calc R
C45 C 0.4416(10) 0.4702(8) 0.1574(4) 0.070(3) Uani 1 1 d .
C46 C 0.6189(11) 0.3791(9) 0.0328(5) 0.096(3) Uani 1 1 d .
H46A H 0.5652 0.2991 0.0268 0.144 Uiso 1 1 calc R
H46B H 0.7082 0.3911 0.0488 0.144 Uiso 1 1 calc R
H46C H 0.6077 0.4026 -0.0094 0.144 Uiso 1 1 calc R
C47 C 0.6923(14) 0.7702(8) 0.1578(6) 0.130(5) Uani 1 1 d .
H47A H 0.6585 0.8065 0.1894 0.195 Uiso 1 1 calc R
H47B H 0.6824 0.7969 0.1165 0.195 Uiso 1 1 calc R
H47C H 0.7826 0.7890 0.1764 0.195 Uiso 1 1 calc R
C48 C 0.3310(11) 0.4256(10) 0.1894(6) 0.107(4) Uani 1 1 d .
H48A H 0.3230 0.4886 0.2166 0.160 Uiso 1 1 calc R
H48B H 0.3462 0.3750 0.2174 0.160 Uiso 1 1 calc R
H48C H 0.2523 0.3843 0.1551 0.160 Uiso 1 1 calc R
C49 C 1.0260(12) 0.4283(9) 0.2389(6) 0.099(4) Uani 1 1 d .
H49A H 1.0778 0.4480 0.2056 0.119 Uiso 1 1 calc R
C50 C 1.0430(10) 0.3667(10) 0.2869(6) 0.092(3) Uani 1 1 d .
H50A H 1.1102 0.3354 0.2926 0.111 Uiso 1 1 calc R
C51 C 0.9689(11) 0.3732(9) 0.3340(5) 0.088(3) Uani 1 1 d .
H51A H 0.9744 0.3471 0.3766 0.105 Uiso 1 1 calc R
C52 C 0.8997(10) 0.4367(9) 0.3125(6) 0.090(3) Uani 1 1 d .
H52A H 0.8448 0.4617 0.3370 0.108 Uiso 1 1 calc R
C53 C 0.9366(13) 0.4734(8) 0.2539(7) 0.106(4) Uani 1 1 d .
H53A H 0.9117 0.5280 0.2315 0.128 Uiso 1 1 calc R
C54 C 0.8439(14) 0.0826(10) 0.1650(5) 0.096(4) Uani 1 1 d .
H54A H 0.8786 0.0333 0.1875 0.115 Uiso 1 1 calc R
C55 C 0.9154(11) 0.1760(10) 0.1384(5) 0.089(3) Uani 1 1 d .
H55A H 1.0078 0.2012 0.1388 0.106 Uiso 1 1 calc R
C56 C 0.8273(13) 0.2144(10) 0.1026(5) 0.093(3) Uani 1 1 d .
H56A H 0.8476 0.2699 0.0733 0.112 Uiso 1 1 calc R
C57 C 0.7022(11) 0.1450(8) 0.1072(4) 0.073(3) Uani 1 1 d .
H57A H 0.6205 0.1443 0.0819 0.088 Uiso 1 1 calc R
C58 C 0.7149(11) 0.0642(7) 0.1456(4) 0.067(3) Uani 1 1 d .
H58A H 0.6427 -0.0005 0.1525 0.081 Uiso 1 1 calc R
C59 C 1.069(5) 0.431(4) 0.019(2) 0.28(3) Uani 1 1 d .
H59A H 1.1193 0.3897 0.0327 0.341 Uiso 1 1 calc R
C60 C 0.919(3) 0.475(5) -0.0576(18) 0.24(2) Uani 1 1 d .
H60A H 0.8650 0.4554 -0.1007 0.289 Uiso 1 1 calc R
C61 C 0.983(3) 0.395(3) -0.0394(17) 0.23(2) Uani 1 1 d .
C62 C 0.982(4) 0.301(3) -0.068(2) 0.24(3) Uani 0.50 1 d P
H62A H 1.0367 0.2771 -0.0372 0.354 Uiso 0.50 1 calc PR
H62B H 1.0136 0.3102 -0.1076 0.354 Uiso 0.50 1 calc PR
H62C H 0.8949 0.2437 -0.0794 0.354 Uiso 0.50 1 calc PR

loop_
_atom_site_aniso_label
_atom_site_aniso_U_11
_atom_site_aniso_U_22
_atom_site_aniso_U_33
_atom_site_aniso_U_23
_atom_site_aniso_U_13
_atom_site_aniso_U_12
Bi1 0.0572(2) 0.05716(19) 0.04688(16) 0.01496(13) 0.01136(14) 0.01871(16)
Bi2 0.0590(2) 0.0593(2) 0.05044(17) 0.00960(13) 0.01166(15) 0.02750(17)
Zr1 0.0528(5) 0.0518(4) 0.0533(4) 0.0087(3) 0.0164(4) 0.0168(4)
C1 0.049(5) 0.077(6) 0.048(4) 0.011(4) 0.012(4) 0.026(5)
C2 0.044(6) 0.123(8) 0.057(5) 0.017(5) 0.022(4) 0.038(6)
C3 0.082(8) 0.150(10) 0.051(5) 0.008(5) 0.014(5) 0.056(7)
C4 0.098(10) 0.187(13) 0.043(5) 0.012(7) -0.003(6) 0.057(9)
C5 0.106(9) 0.145(10) 0.059(6) 0.026(6) 0.015(6) 0.077(8)
C6 0.072(7) 0.091(7) 0.061(5) 0.026(5) 0.026(5) 0.039(6)
C7 0.055(6) 0.083(6) 0.051(4) 0.003(4) 0.008(4) 0.041(5)
C8 0.084(8) 0.071(6) 0.060(5) -0.002(4) 0.026(5) 0.026(6)
C9 0.058(7) 0.071(6) 0.073(6) 0.000(4) 0.027(5) 0.016(5)
C10 0.076(8) 0.075(7) 0.071(5) -0.005(5) 0.014(5) 0.039(6)
C11 0.053(6) 0.104(8) 0.064(5) 0.011(5) 0.021(5) 0.033(6)
C12 0.063(7) 0.085(7) 0.049(4) 0.010(4) 0.023(4) 0.025(5)
C13 0.055(7) 0.103(7) 0.063(5) -0.017(5) 0.000(5) 0.021(6)
C14 0.103(9) 0.102(8) 0.104(8) 0.014(6) 0.023(7) 0.060(7)
C15 0.055(6) 0.115(8) 0.086(6) 0.029(6) 0.038(5) 0.046(6)
C16 0.063(7) 0.101(8) 0.071(6) 0.045(5) 0.020(5) 0.039(6)
C17 0.079(8) 0.109(9) 0.073(6) 0.060(6) 0.001(6) 0.026(7)
C18 0.134(13) 0.070(7) 0.122(10) 0.013(7) -0.033(9) 0.034(9)
C19 0.073(9) 0.124(11) 0.094(8) 0.035(7) -0.005(7) 0.045(9)
C20 0.072(8) 0.116(9) 0.084(6) 0.035(6) 0.033(6) 0.045(7)
C21 0.081(8) 0.067(6) 0.075(6) 0.022(4) 0.020(5) 0.036(6)
C22 0.120(12) 0.118(10) 0.158(12) 0.081(9) 0.046(10) 0.026(9)
C23 0.172(14) 0.125(10) 0.157(11) -0.029(8) -0.028(10) 0.119(11)
C24 0.080(9) 0.103(9) 0.165(11) 0.027(8) 0.043(8) 0.057(8)
C25 0.061(6) 0.060(5) 0.052(4) 0.018(4) 0.017(4) 0.029(4)
C26 0.061(6) 0.064(5) 0.061(5) 0.019(4) 0.005(4) 0.019(5)
C27 0.082(8) 0.074(6) 0.076(6) 0.005(5) -0.019(5) 0.018(6)
C28 0.124(11) 0.097(8) 0.070(6) 0.009(6) -0.035(6) 0.035(8)
C29 0.150(12) 0.089(8) 0.069(6) 0.021(5) -0.010(7) 0.053(8)
C30 0.075(7) 0.052(5) 0.066(5) 0.025(4) 0.022(5) 0.024(5)
C31 0.065(6) 0.060(5) 0.049(4) 0.005(4) -0.005(4) 0.012(5)
C32 0.062(6) 0.064(5) 0.063(5) 0.015(4) 0.003(5) 0.015(5)
C33 0.085(8) 0.071(6) 0.065(5) 0.019(5) 0.029(5) 0.016(5)
C34 0.081(8) 0.049(5) 0.094(7) 0.021(5) 0.006(6) 0.018(5)
C35 0.061(7) 0.067(6) 0.078(6) 0.003(5) 0.017(5) 0.021(5)
C36 0.075(7) 0.054(5) 0.054(5) 0.008(4) 0.010(4) 0.010(5)
C37 0.088(8) 0.101(8) 0.101(7) 0.046(6) 0.046(6) 0.050(7)
C38 0.153(13) 0.083(7) 0.117(9) 0.055(7) 0.049(8) 0.042(8)
C39 0.120(10) 0.081(7) 0.072(6) 0.001(5) 0.015(6) 0.041(7)
C40 0.054(6) 0.068(5) 0.063(5) 0.037(4) 0.032(4) 0.032(5)
C41 0.078(7) 0.074(6) 0.059(5) 0.023(4) 0.022(5) 0.041(5)
C42 0.085(8) 0.086(7) 0.067(6) 0.037(5) 0.023(5) 0.022(6)
C43 0.122(10) 0.070(6) 0.052(5) 0.022(5) 0.016(6) 0.026(7)
C44 0.134(11) 0.065(6) 0.077(6) 0.014(5) 0.028(7) 0.054(7)
C45 0.080(7) 0.080(6) 0.071(5) 0.018(5) 0.017(5) 0.053(6)
C46 0.127(10) 0.104(8) 0.089(7) 0.032(6) 0.052(7) 0.066(8)
C47 0.209(16) 0.062(7) 0.112(9) 0.037(6) 0.034(9) 0.041(8)
C48 0.081(9) 0.138(10) 0.120(9) 0.019(7) 0.034(7) 0.063(8)
C49 0.103(10) 0.072(7) 0.114(9) 0.016(6) 0.049(8) 0.016(7)
C50 0.048(7) 0.095(8) 0.110(8) -0.001(7) 0.017(6) 0.010(6)
C51 0.073(8) 0.077(7) 0.076(6) 0.001(5) -0.006(6) 0.003(6)
C52 0.061(7) 0.074(7) 0.102(8) -0.026(6) 0.015(6) 0.006(6)
C53 0.111(11) 0.046(6) 0.134(10) -0.011(6) 0.017(8) 0.015(6)
C54 0.119(11) 0.080(7) 0.080(7) -0.003(6) 0.013(7) 0.040(8)
C55 0.076(8) 0.095(8) 0.087(7) -0.016(6) 0.038(6) 0.027(7)
C56 0.097(10) 0.112(9) 0.059(6) 0.017(5) 0.033(6) 0.020(8)
C57 0.078(8) 0.091(7) 0.050(5) 0.000(5) 0.009(5) 0.040(6)
C58 0.085(8) 0.050(5) 0.053(5) 0.002(4) 0.019(5) 0.013(5)
C59 0.33(6) 0.28(4) 0.24(4) 0.09(3) 0.20(5) 0.05(3)
C60 0.129(19) 0.39(6) 0.23(4) 0.19(4) 0.05(2) 0.09(3)
C61 0.17(3) 0.24(4) 0.135(18) -0.02(2) 0.052(16) -0.07(3)
C62 0.17(4) 0.14(3) 0.29(5) -0.05(3) 0.10(4) -0.07(3)

loop_
_atom_type_symbol
_atom_type_description
_atom_type_scat_dispersion_real
_atom_type_scat_dispersion_imag
_atom_type_scat_source
C C 0.0033 0.0016 'International Tables Vol C Tables 4.2.6.8 and 6.1.1.4'
H H 0.0000 0.0000 'International Tables Vol C Tables 4.2.6.8 and 6.1.1.4'
Zr Zr -2.9673 0.5597 'International Tables Vol C Tables 4.2.6.8 and 6.1.1.4'
Bi Bi -4.1077 10.2566 'International Tables Vol C Tables 4.2.6.8 and 6.1.1.4'

loop_
_geom_angle_atom_site_label_1
_geom_angle_atom_site_label_2
_geom_angle_atom_site_label_3
_geom_angle
_geom_angle_site_symmetry_1
C1 Bi1 Zr1 111.0(2) .
C1 Bi1 Bi2 109.3(2) .
Zr1 Bi1 Bi2 58.59(2) .
C25 Bi2 Zr1 112.2(2) .
C25 Bi2 Bi1 109.54(18) .
Zr1 Bi2 Bi1 58.147(18) .
C50 Zr1 C49 32.7(4) .
C50 Zr1 C56 108.1(4) .
C49 Zr1 C56 88.2(4) .
C50 Zr1 C55 87.0(4) .
C49 Zr1 C55 82.7(4) .
C56 Zr1 C55 33.0(3) .
C50 Zr1 C57 139.9(4) .
C49 Zr1 C57 120.3(4) .
C56 Zr1 C57 33.0(3) .
C55 Zr1 C57 54.5(3) .
C50 Zr1 C58 132.3(4) .
C49 Zr1 C58 136.4(4) .
C56 Zr1 C58 54.4(3) .
C55 Zr1 C58 53.8(3) .
C57 Zr1 C58 32.9(3) .
C50 Zr1 C52 53.8(4) .
C49 Zr1 C52 54.6(4) .
C56 Zr1 C52 136.1(4) .
C55 Zr1 C52 136.7(4) .
C57 Zr1 C52 151.5(4) .
C58 Zr1 C52 168.6(4) .
C50 Zr1 C53 53.6(4) .
C49 Zr1 C53 32.6(4) .
C56 Zr1 C53 103.1(5) .
C55 Zr1 C53 111.0(5) .
C57 Zr1 C53 125.5(4) .
C58 Zr1 C53 157.0(4) .
C52 Zr1 C53 33.0(3) .
C50 Zr1 C54 100.5(4) .
C49 Zr1 C54 110.3(5) .
C56 Zr1 C54 54.7(4) .
C55 Zr1 C54 33.0(3) .
C57 Zr1 C54 54.2(3) .
C58 Zr1 C54 31.8(3) .
C52 Zr1 C54 152.6(4) .
C53 Zr1 C54 142.0(5) .
C50 Zr1 C51 33.2(3) .
C49 Zr1 C51 54.9(4) .
C56 Zr1 C51 140.7(4) .
C55 Zr1 C51 118.6(4) .
C57 Zr1 C51 173.0(4) .
C58 Zr1 C51 145.9(4) .
C52 Zr1 C51 32.0(3) .
C53 Zr1 C51 54.0(4) .
C54 Zr1 C51 121.1(4) .
C50 Zr1 Bi1 112.4(3) .
C49 Zr1 Bi1 141.0(3) .
C56 Zr1 Bi1 129.1(3) .
C55 Zr1 Bi1 121.1(3) .
C57 Zr1 Bi1 98.5(3) .
C58 Zr1 Bi1 75.5(2) .
C52 Zr1 Bi1 93.3(3) .
C53 Zr1 Bi1 125.5(4) .
C54 Zr1 Bi1 88.1(3) .
C51 Zr1 Bi1 86.1(3) .
C50 Zr1 Bi2 129.6(3) .
C49 Zr1 Bi2 119.2(3) .
C56 Zr1 Bi2 110.5(3) .
C55 Zr1 Bi2 140.7(3) .
C57 Zr1 Bi2 86.5(2) .
C58 Zr1 Bi2 96.8(3) .
C52 Zr1 Bi2 75.8(3) .
C53 Zr1 Bi2 86.7(3) .
C54 Zr1 Bi2 128.1(3) .
C51 Zr1 Bi2 100.3(3) .
Bi1 Zr1 Bi2 63.27(2) .
C6 C1 C2 119.7(7) .
C6 C1 Bi1 111.8(6) .
C2 C1 Bi1 128.3(6) .
C3 C2 C1 117.0(9) .
C3 C2 C7 116.4(8) .
C1 C2 C7 126.4(7) .
C4 C3 C2 122.5(10) .
C5 C4 C3 120.3(8) .
C4 C5 C6 120.2(9) .
C1 C6 C5 120.2(9) .
C1 C6 C16 122.9(7) .
C5 C6 C16 116.8(8) .
C8 C7 C12 120.5(8) .
C8 C7 C2 119.3(9) .
C12 C7 C2 119.8(9) .
C7 C8 C9 118.7(9) .
C7 C8 C13 125.5(9) .
C9 C8 C13 115.7(8) .
C10 C9 C8 121.0(9) .
C11 C10 C9 120.1(9) .
C11 C10 C14 120.2(10) .
C9 C10 C14 119.7(9) .
C10 C11 C12 121.1(9) .
C7 C12 C11 118.6(9) .
C7 C12 C15 121.1(9) .
C11 C12 C15 120.3(9) .
C21 C16 C17 118.2(11) .
C21 C16 C6 121.2(10) .
C17 C16 C6 120.5(10) .
C18 C17 C16 121.8(12) .
C18 C17 C22 119.7(12) .
C16 C17 C22 118.5(11) .
C17 C18 C19 117.8(13) .
C20 C19 C18 120.8(13) .
C20 C19 C23 121.8(13) .
C18 C19 C23 117.3(13) .
C19 C20 C21 121.9(11) .
C16 C21 C20 119.4(10) .
C16 C21 C24 122.2(9) .
C20 C21 C24 118.2(10) .
C26 C25 C30 117.3(7) .
C26 C25 Bi2 130.3(5) .
C30 C25 Bi2 112.3(5) .
C27 C26 C25 120.2(8) .
C27 C26 C31 117.5(8) .
C25 C26 C31 122.2(7) .
C26 C27 C28 121.5(9) .
C29 C28 C27 118.7(8) .
C28 C29 C30 121.3(9) .
C29 C30 C25 120.8(8) .
C29 C30 C40 116.3(7) .
C25 C30 C40 122.8(7) .
C36 C31 C32 119.2(8) .
C36 C31 C26 120.7(8) .
C32 C31 C26 119.5(8) .
C31 C32 C33 119.3(9) .
C31 C32 C37 119.9(8) .
C33 C32 C37 120.8(9) .
C34 C33 C32 121.7(9) .
C33 C34 C35 117.8(9) .
C33 C34 C38 119.4(10) .
C35 C34 C38 122.7(9) .
C34 C35 C36 121.8(9) .
C31 C36 C35 119.8(9) .
C31 C36 C39 122.5(8) .
C35 C36 C39 117.7(8) .
C41 C40 C45 120.2(8) .
C41 C40 C30 122.3(8) .
C45 C40 C30 117.4(8) .
C40 C41 C42 120.5(8) .
C40 C41 C46 122.5(9) .
C42 C41 C46 117.0(9) .
C43 C42 C41 119.8(10) .
C44 C43 C42 120.0(10) .
C44 C43 C47 121.0(11) .
C42 C43 C47 119.0(11) .
C43 C44 C45 122.8(10) .
C44 C45 C40 116.7(10) .
C44 C45 C48 119.2(9) .
C40 C45 C48 124.1(9) .
C50 C49 C53 106.7(12) .
C50 C49 Zr1 71.6(6) .
C53 C49 Zr1 75.6(7) .
C49 C50 C51 110.9(11) .
C49 C50 Zr1 75.8(7) .
C51 C50 Zr1 76.8(6) .
C52 C51 C50 106.3(11) .
C52 C51 Zr1 74.4(5) .
C50 C51 Zr1 70.0(5) .
C51 C52 C53 108.2(11) .
C51 C52 Zr1 73.5(5) .
C53 C52 Zr1 73.6(5) .
C52 C53 C49 107.8(12) .
C52 C53 Zr1 73.4(6) .
C49 C53 Zr1 71.8(6) .
C58 C54 C55 107.7(10) .
C58 C54 Zr1 73.9(6) .
C55 C54 Zr1 72.5(6) .
C56 C55 C54 108.1(11) .
C56 C55 Zr1 73.0(6) .
C54 C55 Zr1 74.5(6) .
C55 C56 C57 107.5(10) .
C55 C56 Zr1 74.0(5) .
C57 C56 Zr1 73.8(5) .
C58 C57 C56 107.5(9) .
C58 C57 Zr1 74.6(4) .
C56 C57 Zr1 73.1(5) .
C54 C58 C57 109.2(10) .
C54 C58 Zr1 74.3(5) .
C57 C58 Zr1 72.5(4) .
C60 C59 C61 117(4) 2_765
C59 C60 C61 127(3) 2_765
C62 C61 C59 108(6) .
C62 C61 C60 136(5) .
C59 C61 C60 116(3) .

loop_
_geom_bond_atom_site_label_1
_geom_bond_atom_site_label_2
_geom_bond_distance
_geom_bond_site_symmetry_2
Bi1 C1 2.324(7) .
Bi1 Zr1 2.9903(10) .
Bi1 Bi2 3.1442(7) .
Bi2 C25 2.312(7) .
Bi2 Zr1 3.0044(11) .
Zr1 C50 2.411(10) .
Zr1 C49 2.463(11) .
Zr1 C56 2.469(9) .
Zr1 C55 2.482(9) .
Zr1 C57 2.478(8) .
Zr1 C58 2.505(8) .
Zr1 C52 2.508(9) .
Zr1 C53 2.510(9) .
Zr1 C54 2.509(10) .
Zr1 C51 2.497(9) .
C1 C6 1.407(11) .
C1 C2 1.423(11) .
C2 C3 1.419(11) .
C2 C7 1.501(11) .
C3 C4 1.370(14) .
C4 C5 1.368(15) .
C5 C6 1.406(12) .
C6 C16 1.512(13) .
C7 C8 1.388(12) .
C7 C12 1.411(12) .
C8 C9 1.395(12) .
C8 C13 1.524(12) .
C9 C10 1.387(12) .
C10 C11 1.353(13) .
C10 C14 1.558(12) .
C11 C12 1.402(12) .
C12 C15 1.509(12) .
C16 C21 1.368(13) .
C16 C17 1.397(14) .
C17 C18 1.429(16) .
C17 C22 1.585(16) .
C18 C19 1.358(17) .
C19 C20 1.353(15) .
C19 C23 1.531(15) .
C20 C21 1.412(13) .
C21 C24 1.513(14) .
C25 C26 1.429(11) .
C25 C30 1.418(10) .
C26 C27 1.394(10) .
C26 C31 1.507(11) .
C27 C28 1.404(13) .
C28 C29 1.378(14) .
C29 C30 1.403(12) .
C30 C40 1.494(11) .
C31 C36 1.383(12) .
C31 C32 1.395(12) .
C32 C33 1.385(12) .
C32 C37 1.532(12) .
C33 C34 1.381(12) .
C34 C35 1.374(13) .
C34 C38 1.531(12) .
C35 C36 1.384(12) .
C36 C39 1.517(12) .
C40 C41 1.383(12) .
C40 C45 1.416(11) .
C41 C42 1.428(12) .
C41 C46 1.517(12) .
C42 C43 1.380(14) .
C43 C44 1.346(14) .
C43 C47 1.533(13) .
C44 C45 1.446(13) .
C45 C48 1.488(14) .
C49 C50 1.371(15) .
C49 C53 1.397(15) .
C50 C51 1.405(15) .
C51 C52 1.382(14) .
C52 C53 1.427(15) .
C54 C58 1.375(14) .
C54 C55 1.418(15) .
C55 C56 1.408(14) .
C56 C57 1.407(14) .
C57 C58 1.412(12) .
C59 C60 1.30(5) 2_765
C59 C61 1.33(4) .
C60 C59 1.30(5) 2_765
C60 C61 1.51(4) .
C61 C62 1.26(5) .
